data_4125246
loop_
_publ_author_name
'Bakewell, Clare'
'White, Andrew J. P.'
'Crimmin, Mark R.'

_publ_section_title
;
 Addition of Carbon-Fluorine Bonds to a Mg(I)-Mg(I) Bond: An Equivalent of
 Grignard Formation in Solution.
;
_journal_issue 39
_journal_name_full 'Journal of the American Chemical Society'
_journal_page_first 12763
_journal_page_last 12766
_journal_paper_doi 10.1021/jacs.6b08104
_journal_volume 138
_journal_year 2016
_chemical_formula_moiety 'C46 H58 Mg2 N4'
_chemical_formula_sum 'C46 H58 Mg2 N4'
_chemical_formula_weight 715.58
_space_group_crystal_system monoclinic
_space_group_IT_number 13
_space_group_name_Hall '-P 2yac'
_space_group_name_H-M_alt 'P 1 2/n 1'
_symmetry_space_group_name_Hall '-P 2yac'
_symmetry_space_group_name_H-M 'P 1 2/n 1'
_atom_sites_solution_hydrogens geom
_audit_creation_method SHELXL-2014/7
_cell_angle_alpha 90
_cell_angle_beta 101.058(4)
_cell_angle_gamma 90
_cell_formula_units_Z 2
_cell_length_a 13.4857(6)
_cell_length_b 8.2720(4)
_cell_length_c 19.9081(8)
_cell_measurement_reflns_used 1743
_cell_measurement_temperature 173(2)
_cell_measurement_theta_max 72.7600
_cell_measurement_theta_min 3.6460
_cell_volume 2179.59(17)
_computing_cell_refinement 'CrysAlisPro, Agilent Technologies'
_computing_data_collection 'CrysAlisPro, Agilent Technologies'
_computing_data_reduction 'CrysAlisPro, Agilent Technologies'
_computing_molecular_graphics 'Bruker SHELXTL'
_computing_publication_material 'CIFTAB-2014 (Sheldrick, 2014)'
_computing_structure_refinement 'SHELXL-2014/7 (Sheldrick, 2014)'
_computing_structure_solution 'SHELXS-2014 (Sheldrick, 2014)'
_diffrn_ambient_temperature 173(2)
_diffrn_detector_area_resol_mean 10.4115
_diffrn_measured_fraction_theta_full 0.983
_diffrn_measured_fraction_theta_max 0.946
_diffrn_measurement_device_type 'Agilent Xcalibur PX Ultra A'
_diffrn_measurement_method 'omega scans'
_diffrn_radiation_type CuK\a
_diffrn_radiation_wavelength 1.54184
_diffrn_reflns_av_R_equivalents 0.0411
_diffrn_reflns_av_unetI/netI 0.0612
_diffrn_reflns_Laue_measured_fraction_full 0.983
_diffrn_reflns_Laue_measured_fraction_max 0.946
_diffrn_reflns_limit_h_max 16
_diffrn_reflns_limit_h_min -13
_diffrn_reflns_limit_k_max 9
_diffrn_reflns_limit_k_min -10
_diffrn_reflns_limit_l_max 24
_diffrn_reflns_limit_l_min -21
_diffrn_reflns_number 7056
_diffrn_reflns_point_group_measured_fraction_full 0.983
_diffrn_reflns_point_group_measured_fraction_max 0.946
_diffrn_reflns_theta_full 67.684
_diffrn_reflns_theta_max 74.062
_diffrn_reflns_theta_min 3.657
_diffrn_source 'Enhance Ultra (Cu) X-ray Source'
_exptl_absorpt_coefficient_mu 0.742
_exptl_absorpt_correction_T_max 0.968
_exptl_absorpt_correction_T_min 0.855
_exptl_absorpt_correction_type analytical
_exptl_absorpt_process_details
; 
CrysAlisPro, Agilent Technologies, 
Version 1.171.37.35 (release 13-08-2014 CrysAlis171 .NET) 
(compiled Aug 13 2014,18:06:01) 
Analytical numeric absorption correction using a multifaceted crystal 
model based on expressions derived by R.C. Clark & J.S. Reid. 
(Clark, R. C. & Reid, J. S. (1995). Acta Cryst. A51, 887-897) 
Empirical absorption correction using spherical harmonics, 
implemented in SCALE3 ABSPACK scaling algorithm. 
;
_exptl_crystal_colour 'Pale yellow'
_exptl_crystal_density_diffrn 1.090
_exptl_crystal_description blocks
_exptl_crystal_F_000 772
_exptl_crystal_size_max 0.31
_exptl_crystal_size_mid 0.17
_exptl_crystal_size_min 0.05
_refine_diff_density_max 0.339
_refine_diff_density_min -0.191
_refine_diff_density_rms 0.043
_refine_ls_extinction_method none
_refine_ls_goodness_of_fit_ref 1.000
_refine_ls_hydrogen_treatment constr
_refine_ls_matrix_type full
_refine_ls_number_parameters 243
_refine_ls_number_reflns 4199
_refine_ls_number_restraints 0
_refine_ls_restrained_S_all 1.000
_refine_ls_R_factor_all 0.0792
_refine_ls_R_factor_gt 0.0502
_refine_ls_shift/su_max 0.000
_refine_ls_shift/su_mean 0.000
_refine_ls_structure_factor_coef Fsqd
_refine_ls_weighting_details 'w=1/[\s^2^(Fo^2^)+(0.0650P)^2^] where P=(Fo^2^+2Fc^2^)/3'
_refine_ls_weighting_scheme calc
_refine_ls_wR_factor_gt 0.1243
_refine_ls_wR_factor_ref 0.1472
_reflns_Friedel_coverage 0.000
_reflns_number_gt 2876
_reflns_number_total 4199
_reflns_threshold_expression 'I > 2\s(I)'
_cod_data_source_file ja6b08104_si_002.cif
_cod_data_source_block 1
_cod_depositor_comments 'Adding full bibliography for 4125246--4125252.cif.'
_cod_original_cell_volume 2179.59(16)
_cod_database_code 4125246
_shelx_shelxl_version_number 2014/7
_shelx_space_group_comment
; 
The symmetry employed for this shelxl refinement is uniquely defined 
by the following loop, which should always be used as a source of 
symmetry information in preference to the above space-group names. 
They are only intended as comments. 
;

loop_
_space_group_symop_operation_xyz
'x, y, z'
'-x+1/2, y, -z+1/2'
'-x, -y, -z'
'x-1/2, -y, z-1/2'

loop_
_atom_site_label
_atom_site_type_symbol
_atom_site_fract_x
_atom_site_fract_y
_atom_site_fract_z
_atom_site_U_iso_or_equiv
_atom_site_adp_type
_atom_site_occupancy
_atom_site_site_symmetry_order
_atom_site_calc_flag
_atom_site_refinement_flags_posn
_atom_site_refinement_flags_adp
Mg1 Mg 0.18732(5) 0.27739(10) 0.68479(3) 0.0398(2) Uani 1 1 d . .
N1 N 0.20851(13) 0.2092(2) 0.59016(9) 0.0385(4) Uani 1 1 d . .
C1 C 0.13637(17) 0.1981(3) 0.53445(11) 0.0412(5) Uani 1 1 d . .
C2 C 0.03543(16) 0.2444(3) 0.53232(11) 0.0439(5) Uani 1 1 d . .
H2A H -0.0091 0.2270 0.4898 0.053 Uiso 1 1 calc R U
C3 C -0.00877(16) 0.3124(3) 0.58391(11) 0.0393(5) Uani 1 1 d . .
N3 N 0.03975(13) 0.3356(2) 0.64802(9) 0.0377(4) Uani 1 1 d . .
C4 C 0.16085(19) 0.1333(4) 0.46832(12) 0.0543(7) Uani 1 1 d . .
H4A H 0.2047 0.2100 0.4504 0.082 Uiso 1 1 calc R U
H4B H 0.0981 0.1188 0.4347 0.082 Uiso 1 1 calc R U
H4C H 0.1955 0.0291 0.4771 0.082 Uiso 1 1 calc R U
C5 C -0.11782(17) 0.3644(4) 0.56303(12) 0.0483(6) Uani 1 1 d . .
H5A H -0.1595 0.3033 0.5894 0.072 Uiso 1 1 calc R U
H5B H -0.1412 0.3434 0.5141 0.072 Uiso 1 1 calc R U
H5C H -0.1235 0.4802 0.5720 0.072 Uiso 1 1 calc R U
C6 C 0.31027(15) 0.1658(3) 0.58569(10) 0.0356(5) Uani 1 1 d . .
C7 C 0.37585(17) 0.2849(3) 0.57007(11) 0.0407(5) Uani 1 1 d . .
C8 C 0.47569(17) 0.2429(3) 0.56893(12) 0.0451(5) Uani 1 1 d . .
H8A H 0.5201 0.3231 0.5575 0.054 Uiso 1 1 calc R U
C9 C 0.51201(17) 0.0880(3) 0.58393(12) 0.0445(6) Uani 1 1 d . .
C10 C 0.44639(18) -0.0273(3) 0.60082(12) 0.0469(6) Uani 1 1 d . .
H10A H 0.4706 -0.1338 0.6117 0.056 Uiso 1 1 calc R U
C11 C 0.34557(17) 0.0087(3) 0.60236(12) 0.0414(5) Uani 1 1 d . .
C12 C 0.3417(2) 0.4571(3) 0.55574(17) 0.0592(7) Uani 1 1 d . .
H12A H 0.4002 0.5251 0.5528 0.089 Uiso 1 1 calc R U
H12B H 0.3094 0.4962 0.5928 0.089 Uiso 1 1 calc R U
H12C H 0.2931 0.4619 0.5123 0.089 Uiso 1 1 calc R U
C13 C 0.62066(19) 0.0472(4) 0.58196(15) 0.0589(7) Uani 1 1 d . .
H13A H 0.6535 0.1412 0.5657 0.088 Uiso 1 1 calc R U
H13B H 0.6227 -0.0440 0.5509 0.088 Uiso 1 1 calc R U
H13C H 0.6562 0.0180 0.6280 0.088 Uiso 1 1 calc R U
C14 C 0.2768(2) -0.1182(4) 0.62238(17) 0.0611(7) Uani 1 1 d . .
H14A H 0.2491 -0.0798 0.6616 0.092 Uiso 1 1 calc R U
H14B H 0.3152 -0.2179 0.6349 0.092 Uiso 1 1 calc R U
H14C H 0.2215 -0.1395 0.5837 0.092 Uiso 1 1 calc R U
C15 C -0.01449(15) 0.4027(3) 0.69643(10) 0.0357(5) Uani 1 1 d . .
C16 C -0.07180(17) 0.3030(3) 0.73106(11) 0.0399(5) Uani 1 1 d . .
C17 C -0.12109(17) 0.3722(3) 0.77968(12) 0.0443(5) Uani 1 1 d . .
H17A H -0.1603 0.3049 0.8031 0.053 Uiso 1 1 calc R U
C18 C -0.11463(18) 0.5354(3) 0.79478(12) 0.0460(6) Uani 1 1 d . .
C19 C -0.05577(18) 0.6312(3) 0.76107(12) 0.0460(5) Uani 1 1 d . .
H19A H -0.0501 0.7433 0.7714 0.055 Uiso 1 1 calc R U
C20 C -0.00441(17) 0.5686(3) 0.71234(12) 0.0417(5) Uani 1 1 d . .
C21 C -0.0787(2) 0.1237(3) 0.71816(15) 0.0557(6) Uani 1 1 d . .
H21A H -0.1210 0.0743 0.7475 0.084 Uiso 1 1 calc R U
H21B H -0.0109 0.0763 0.7286 0.084 Uiso 1 1 calc R U
H21C H -0.1088 0.1038 0.6700 0.084 Uiso 1 1 calc R U
C22 C -0.1706(2) 0.6066(4) 0.84693(16) 0.0658(8) Uani 1 1 d . .
H22A H -0.2050 0.7060 0.8285 0.099 Uiso 1 1 calc R U
H22B H -0.1224 0.6315 0.8891 0.099 Uiso 1 1 calc R U
H22C H -0.2205 0.5285 0.8569 0.099 Uiso 1 1 calc R U
C23 C 0.0606(2) 0.6756(4) 0.67768(15) 0.0567(7) Uani 1 1 d . .
H23A H 0.0402 0.6645 0.6279 0.085 Uiso 1 1 calc R U
H23B H 0.1315 0.6436 0.6918 0.085 Uiso 1 1 calc R U
H23C H 0.0525 0.7883 0.6908 0.085 Uiso 1 1 calc R U

loop_
_atom_site_aniso_label
_atom_site_aniso_U_11
_atom_site_aniso_U_22
_atom_site_aniso_U_33
_atom_site_aniso_U_23
_atom_site_aniso_U_13
_atom_site_aniso_U_12
Mg1 0.0315(3) 0.0564(5) 0.0301(3) -0.0027(3) 0.0021(3) 0.0056(3)
N1 0.0316(9) 0.0491(11) 0.0343(9) -0.0046(8) 0.0048(7) 0.0067(8)
C1 0.0370(11) 0.0525(14) 0.0336(10) -0.0047(10) 0.0052(8) 0.0058(10)
C2 0.0342(11) 0.0642(16) 0.0313(10) -0.0068(10) 0.0009(8) 0.0067(10)
C3 0.0315(10) 0.0499(13) 0.0353(10) -0.0024(9) 0.0036(8) 0.0030(9)
N3 0.0331(9) 0.0472(11) 0.0325(9) -0.0022(8) 0.0056(7) 0.0054(8)
C4 0.0453(13) 0.080(2) 0.0367(12) -0.0138(12) 0.0051(10) 0.0122(13)
C5 0.0359(11) 0.0666(17) 0.0397(11) -0.0046(11) 0.0009(9) 0.0115(11)
C6 0.0310(10) 0.0443(12) 0.0310(9) -0.0044(9) 0.0047(8) 0.0066(9)
C7 0.0377(11) 0.0471(13) 0.0372(11) -0.0005(10) 0.0067(8) 0.0067(10)
C8 0.0364(11) 0.0559(15) 0.0429(12) -0.0026(11) 0.0077(9) -0.0017(10)
C9 0.0347(11) 0.0586(15) 0.0390(11) -0.0072(11) 0.0043(9) 0.0084(10)
C10 0.0461(13) 0.0493(14) 0.0437(12) -0.0029(11) 0.0049(10) 0.0153(11)
C11 0.0413(12) 0.0428(13) 0.0403(12) -0.0036(10) 0.0077(9) 0.0031(10)
C12 0.0548(15) 0.0487(15) 0.0764(19) 0.0086(14) 0.0183(13) 0.0070(12)
C13 0.0378(13) 0.079(2) 0.0597(16) -0.0093(15) 0.0084(11) 0.0130(13)
C14 0.0593(16) 0.0486(15) 0.0785(19) 0.0019(14) 0.0215(14) 0.0034(13)
C15 0.0289(9) 0.0451(12) 0.0314(10) -0.0023(9) 0.0014(7) 0.0052(9)
C16 0.0375(11) 0.0440(13) 0.0374(11) -0.0007(10) 0.0048(8) 0.0002(9)
C17 0.0400(12) 0.0552(15) 0.0389(11) 0.0009(11) 0.0108(9) -0.0012(11)
C18 0.0433(12) 0.0560(15) 0.0394(12) -0.0095(11) 0.0098(9) 0.0044(11)
C19 0.0487(13) 0.0444(13) 0.0451(12) -0.0094(11) 0.0093(10) 0.0036(11)
C20 0.0396(11) 0.0456(13) 0.0391(11) 0.0003(10) 0.0056(9) 0.0010(10)
C21 0.0620(16) 0.0466(14) 0.0608(16) -0.0016(12) 0.0177(13) -0.0044(12)
C22 0.0664(17) 0.079(2) 0.0584(16) -0.0178(15) 0.0275(14) 0.0035(16)
C23 0.0576(16) 0.0513(15) 0.0634(16) 0.0032(13) 0.0170(12) -0.0057(12)

loop_
_atom_type_symbol
_atom_type_description
_atom_type_scat_dispersion_real
_atom_type_scat_dispersion_imag
_atom_type_scat_source
C C 0.0181 0.0091 'International Tables Vol C Tables 4.2.6.8 and 6.1.1.4'
H H 0.0000 0.0000 'International Tables Vol C Tables 4.2.6.8 and 6.1.1.4'
Mg Mg 0.1719 0.1771 'International Tables Vol C Tables 4.2.6.8 and 6.1.1.4'
N N 0.0311 0.0180 'International Tables Vol C Tables 4.2.6.8 and 6.1.1.4'

loop_
_geom_angle_atom_site_label_1
_geom_angle_atom_site_label_2
_geom_angle_atom_site_label_3
_geom_angle
_geom_angle_site_symmetry_3
N1 Mg1 N3 91.94(8) .
N1 Mg1 Mg1 133.39(7) 2_556
N3 Mg1 Mg1 134.63(6) 2_556
C1 N1 C6 119.03(18) .
C1 N1 Mg1 125.42(15) .
C6 N1 Mg1 115.52(13) .
N1 C1 C2 123.7(2) .
N1 C1 C4 120.1(2) .
C2 C1 C4 116.2(2) .
C3 C2 C1 129.2(2) .
N3 C3 C2 124.1(2) .
N3 C3 C5 119.70(19) .
C2 C3 C5 116.17(19) .
C3 N3 C15 118.78(18) .
C3 N3 Mg1 125.12(15) .
C15 N3 Mg1 116.08(13) .
C7 C6 C11 120.4(2) .
C7 C6 N1 119.3(2) .
C11 C6 N1 120.1(2) .
C8 C7 C6 118.8(2) .
C8 C7 C12 119.6(2) .
C6 C7 C12 121.6(2) .
C9 C8 C7 122.0(2) .
C8 C9 C10 118.3(2) .
C8 C9 C13 120.4(2) .
C10 C9 C13 121.3(2) .
C9 C10 C11 121.9(2) .
C10 C11 C6 118.7(2) .
C10 C11 C14 120.6(2) .
C6 C11 C14 120.7(2) .
C16 C15 C20 120.1(2) .
C16 C15 N3 120.4(2) .
C20 C15 N3 119.3(2) .
C17 C16 C15 118.7(2) .
C17 C16 C21 120.0(2) .
C15 C16 C21 121.3(2) .
C18 C17 C16 122.2(2) .
C17 C18 C19 118.2(2) .
C17 C18 C22 120.7(3) .
C19 C18 C22 121.1(3) .
C18 C19 C20 122.1(2) .
C19 C20 C15 118.6(2) .
C19 C20 C23 120.8(2) .
C15 C20 C23 120.6(2) .

loop_
_geom_bond_atom_site_label_1
_geom_bond_atom_site_label_2
_geom_bond_distance
_geom_bond_site_symmetry_2
Mg1 N1 2.0385(18) .
Mg1 N3 2.0419(19) .
Mg1 Mg1 2.8137(14) 2_556
N1 C1 1.331(3) .
N1 C6 1.438(3) .
C1 C2 1.407(3) .
C1 C4 1.515(3) .
C2 C3 1.400(3) .
C3 N3 1.332(3) .
C3 C5 1.512(3) .
N3 C15 1.429(3) .
C6 C7 1.398(3) .
C6 C11 1.402(3) .
C7 C8 1.395(3) .
C7 C12 1.507(4) .
C8 C9 1.384(4) .
C9 C10 1.386(4) .
C9 C13 1.511(3) .
C10 C11 1.398(3) .
C11 C14 1.504(4) .
C15 C16 1.399(3) .
C15 C20 1.409(3) .
C16 C17 1.398(3) .
C16 C21 1.505(4) .
C17 C18 1.382(4) .
C18 C19 1.383(4) .
C18 C22 1.515(3) .
C19 C20 1.395(3) .
C20 C23 1.503(4) .
